data_2209697
loop_
_publ_author_name
'Odaba\,so\(glu, Mustafa'
'B\"uy\"ukg\"ung\"or, Orhan'

_publ_section_title
;
 3-[(2-Hydroxy-5-nitrophenyl)amino]-2-benzofuran-1(3<i>H</i>)-one
 monohydrate
;
_journal_coeditor_code WW2024
_journal_issue 7
_journal_name_full 'Acta Crystallographica Section E'
_journal_page_first o3042
_journal_page_last o3043
_journal_paper_doi 10.1107/S1600536806023956
_journal_volume 62
_journal_year 2006
_chemical_formula_iupac 'C14 H10 N2 O5, H2 O'
_chemical_formula_moiety 'C14 H10 N2 O5, H2 O'
_chemical_formula_sum 'C14 H12 N2 O6'
_chemical_formula_weight 304.26
_chemical_name_common 3-(2-hydroxy-4-nitroanilino)phthalide
_chemical_name_systematic
;
3-[(2-Hydroxy-5-nitrophenyl)amino]-2-benzofuran-1(3H)-one monohydrate
;
_space_group_IT_number 14
_symmetry_cell_setting monoclinic
_symmetry_space_group_name_Hall '-P 2ybc'
_symmetry_space_group_name_H-M 'P 1 21/c 1'
_atom_sites_solution_hydrogens geom
_atom_sites_solution_primary direct
_atom_sites_solution_secondary difmap
_audit_creation_method SHELXL97
_cell_angle_alpha 90.00
_cell_angle_beta 123.588(4)
_cell_angle_gamma 90.00
_cell_formula_units_Z 4
_cell_length_a 10.8202(7)
_cell_length_b 9.8139(4)
_cell_length_c 15.1475(10)
_cell_measurement_reflns_used 18837
_cell_measurement_temperature 296
_cell_measurement_theta_max 27.97
_cell_measurement_theta_min 2.26
_cell_volume 1339.93(15)
_computing_cell_refinement X-AREA
_computing_data_collection 'X-AREA (Stoe & Cie, 2002)'
_computing_data_reduction 'X-RED32 (Stoe & Cie, 2002)'
_computing_molecular_graphics 'ORTEP-3 for Windows (Farrugia, 1997)'
_computing_publication_material 'WinGX (Farrugia, 1999)'
_computing_structure_refinement 'SHELXL97 (Sheldrick, 1997)'
_computing_structure_solution 'SHELXS97 (Sheldrick, 1997)'
_diffrn_ambient_temperature 296
_diffrn_detector_area_resol_mean 6.67
_diffrn_measured_fraction_theta_full 1.000
_diffrn_measured_fraction_theta_max 1.000
_diffrn_measurement_device_type 'Stoe IPDS-II'
_diffrn_measurement_method \w
_diffrn_radiation_monochromator 'plane graphite'
_diffrn_radiation_source 'fine-focus sealed tube'
_diffrn_radiation_type MoK\a
_diffrn_radiation_wavelength 0.71073
_diffrn_reflns_av_R_equivalents 0.0898
_diffrn_reflns_av_sigmaI/netI 0.0403
_diffrn_reflns_limit_h_max 13
_diffrn_reflns_limit_h_min -13
_diffrn_reflns_limit_k_max 12
_diffrn_reflns_limit_k_min -12
_diffrn_reflns_limit_l_max 18
_diffrn_reflns_limit_l_min -18
_diffrn_reflns_number 18837
_diffrn_reflns_theta_full 26.00
_diffrn_reflns_theta_max 26.00
_diffrn_reflns_theta_min 2.26
_diffrn_standards_decay_% <2
_diffrn_standards_number 0
_exptl_absorpt_coefficient_mu 0.120
_exptl_absorpt_correction_T_max 0.9837
_exptl_absorpt_correction_T_min 0.9519
_exptl_absorpt_correction_type integration
_exptl_absorpt_process_details '(X-RED32; Stoe & Cie, 2002)'
_exptl_crystal_colour 'light brown'
_exptl_crystal_density_diffrn 1.508
_exptl_crystal_density_method 'not measured'
_exptl_crystal_description prism
_exptl_crystal_F_000 632
_exptl_crystal_size_max 0.45
_exptl_crystal_size_mid 0.34
_exptl_crystal_size_min 0.14
_refine_diff_density_max 0.241
_refine_diff_density_min -0.220
_refine_ls_extinction_method none
_refine_ls_goodness_of_fit_ref 1.025
_refine_ls_hydrogen_treatment mixed
_refine_ls_matrix_type full
_refine_ls_number_parameters 207
_refine_ls_number_reflns 2628
_refine_ls_number_restraints 3
_refine_ls_restrained_S_all 1.027
_refine_ls_R_factor_all 0.0529
_refine_ls_R_factor_gt 0.0416
_refine_ls_shift/su_max 0.000
_refine_ls_shift/su_mean 0.000
_refine_ls_structure_factor_coef Fsqd
_refine_ls_weighting_details 'calc w=1/[\s^2^(Fo^2^)+(0.0646P)^2^+0.1854P] where P=(Fo^2^+2Fc^2^)/3'
_refine_ls_weighting_scheme calc
_refine_ls_wR_factor_gt 0.1088
_refine_ls_wR_factor_ref 0.1145
_reflns_number_gt 2077
_reflns_number_total 2628
_reflns_threshold_expression I>2\s(I)
_cod_data_source_file ww2024.cif
_cod_data_source_block I
_cod_original_cell_volume 1339.93(14)
_cod_original_sg_symbol_H-M 'P 21/c'
_cod_database_code 2209697
_cod_database_fobs_code 2209697

loop_
_symmetry_equiv_pos_as_xyz
'x, y, z'
'-x, y+1/2, -z+1/2'
'-x, -y, -z'
'x, -y-1/2, z-1/2'

loop_
_atom_site_type_symbol
_atom_site_label
_atom_site_fract_x
_atom_site_fract_y
_atom_site_fract_z
_atom_site_U_iso_or_equiv
_atom_site_adp_type
_atom_site_calc_flag
_atom_site_refinement_flags
_atom_site_occupancy
C C1 0.60464(19) 0.14962(16) 0.19227(12) 0.0443(4) Uani d . 1
C C2 0.49812(17) 0.23027(15) 0.09903(12) 0.0402(3) Uani d . 1
C C3 0.43360(19) 0.20241(17) -0.00746(12) 0.0478(4) Uani d . 1
H H3 0.4531 0.1216 -0.0297 0.057 Uiso calc R 1
C C4 0.3393(2) 0.29940(18) -0.07913(13) 0.0532(4) Uani d . 1
H H4 0.2936 0.2839 -0.1513 0.064 Uiso calc R 1
C C5 0.31169(19) 0.41983(18) -0.04505(13) 0.0546(4) Uani d . 1
H H5 0.2481 0.4839 -0.0950 0.065 Uiso calc R 1
C C6 0.37636(19) 0.44694(17) 0.06122(13) 0.0490(4) Uani d . 1
H H6 0.3576 0.5279 0.0837 0.059 Uiso calc R 1
C C7 0.46990(17) 0.34939(15) 0.13290(12) 0.0405(3) Uani d . 1
C C8 0.55973(18) 0.35106(15) 0.25181(12) 0.0427(4) Uani d . 1
H H8 0.4935 0.3507 0.2770 0.051 Uiso calc R 1
C C9 0.74754(16) 0.49136(15) 0.40150(11) 0.0397(3) Uani d . 1
C C10 0.82439(17) 0.61583(15) 0.43100(12) 0.0410(3) Uani d . 1
C C11 0.91826(18) 0.64999(16) 0.53655(12) 0.0455(4) Uani d . 1
H H11 0.9681 0.7329 0.5552 0.055 Uiso calc R 1
C C12 0.93865(18) 0.56193(16) 0.61459(12) 0.0455(4) Uani d . 1
H H12 1.0014 0.5846 0.6859 0.055 Uiso calc R 1
C C13 0.86401(17) 0.44001(15) 0.58446(12) 0.0410(4) Uani d . 1
C C14 0.76820(17) 0.40241(16) 0.47896(12) 0.0415(3) Uani d . 1
H H14 0.7191 0.3191 0.4610 0.050 Uiso calc R 1
N N1 0.65444(16) 0.46414(14) 0.29330(10) 0.0477(3) Uani d . 1
H H1 0.6552 0.5197 0.2497 0.057 Uiso calc R 1
N N2 0.88986(16) 0.34320(14) 0.66530(11) 0.0489(3) Uani d . 1
O O1 0.65643(15) 0.03851(12) 0.19793(10) 0.0578(3) Uani d . 1
O O2 0.64292(13) 0.22039(11) 0.28037(8) 0.0493(3) Uani d . 1
O O3 0.79939(14) 0.69517(11) 0.34976(9) 0.0527(3) Uani d . 1
H H3A 0.8479 0.7656 0.3732 0.079 Uiso calc R 1
O O4 0.97407(16) 0.37473(15) 0.75877(9) 0.0655(4) Uani d . 1
O O5 0.82640(18) 0.23300(14) 0.63813(10) 0.0726(4) Uani d . 1
O O6 0.9234(3) -0.06097(17) 0.39383(16) 0.0860(5) Uani d D 1
H H6A 0.893(5) -0.008(4) 0.347(3) 0.21(2) Uiso d D 1
H H6B 0.999(4) -0.028(5) 0.440(3) 0.23(3) Uiso d D 1

loop_
_atom_site_aniso_label
_atom_site_aniso_U_11
_atom_site_aniso_U_22
_atom_site_aniso_U_33
_atom_site_aniso_U_12
_atom_site_aniso_U_13
_atom_site_aniso_U_23
C1 0.0518(9) 0.0381(8) 0.0382(8) -0.0026(7) 0.0218(7) -0.0011(6)
C2 0.0430(8) 0.0375(7) 0.0347(7) -0.0046(6) 0.0181(7) -0.0036(6)
C3 0.0560(10) 0.0456(9) 0.0374(8) -0.0074(7) 0.0231(7) -0.0091(7)
C4 0.0565(10) 0.0585(10) 0.0311(8) -0.0084(8) 0.0158(7) -0.0031(7)
C5 0.0509(10) 0.0502(10) 0.0404(9) 0.0005(8) 0.0113(8) 0.0045(7)
C6 0.0487(9) 0.0405(8) 0.0436(9) 0.0018(7) 0.0165(7) -0.0028(7)
C7 0.0415(8) 0.0383(8) 0.0335(7) -0.0055(6) 0.0158(6) -0.0052(6)
C8 0.0476(9) 0.0382(8) 0.0343(7) -0.0022(6) 0.0177(7) -0.0038(6)
C9 0.0403(8) 0.0384(8) 0.0316(7) 0.0003(6) 0.0144(6) -0.0043(6)
C10 0.0451(8) 0.0364(7) 0.0382(8) 0.0013(6) 0.0210(7) -0.0019(6)
C11 0.0485(9) 0.0386(8) 0.0414(8) -0.0050(6) 0.0198(7) -0.0083(6)
C12 0.0445(8) 0.0462(9) 0.0332(7) 0.0002(7) 0.0137(7) -0.0062(6)
C13 0.0413(8) 0.0420(8) 0.0326(7) 0.0051(6) 0.0159(6) 0.0005(6)
C14 0.0440(8) 0.0363(7) 0.0369(8) -0.0014(6) 0.0177(7) -0.0040(6)
N1 0.0588(8) 0.0418(7) 0.0296(6) -0.0096(6) 0.0163(6) -0.0039(5)
N2 0.0512(8) 0.0475(8) 0.0378(7) 0.0047(6) 0.0182(6) 0.0022(6)
O1 0.0705(8) 0.0415(6) 0.0530(7) 0.0096(6) 0.0288(6) 0.0024(5)
O2 0.0612(7) 0.0402(6) 0.0325(5) 0.0020(5) 0.0171(5) 0.0000(4)
O3 0.0674(8) 0.0414(6) 0.0400(6) -0.0081(5) 0.0238(6) -0.0007(5)
O4 0.0687(9) 0.0713(8) 0.0320(6) 0.0003(6) 0.0125(6) 0.0047(5)
O5 0.0933(11) 0.0501(8) 0.0512(7) -0.0128(7) 0.0255(7) 0.0056(6)
O6 0.1111(14) 0.0619(9) 0.0708(10) -0.0229(9) 0.0414(10) 0.0007(8)

loop_
_atom_type_symbol
_atom_type_description
_atom_type_scat_dispersion_real
_atom_type_scat_dispersion_imag
_atom_type_scat_source
C C 0.0033 0.0016 'International Tables Vol C Tables 4.2.6.8 and 6.1.1.4'
H H 0.0000 0.0000 'International Tables Vol C Tables 4.2.6.8 and 6.1.1.4'
N N 0.0061 0.0033 'International Tables Vol C Tables 4.2.6.8 and 6.1.1.4'
O O 0.0106 0.0060 'International Tables Vol C Tables 4.2.6.8 and 6.1.1.4'

loop_
_geom_angle_atom_site_label_1
_geom_angle_atom_site_label_2
_geom_angle_atom_site_label_3
_geom_angle
_geom_angle_publ_flag
O1 C1 O2 121.19(14) y
O1 C1 C2 130.00(15) y
O2 C1 C2 108.80(13) ?
C7 C2 C3 121.92(15) ?
C7 C2 C1 108.52(13) ?
C3 C2 C1 129.55(15) ?
C4 C3 C2 117.23(15) ?
C4 C3 H3 121.4 ?
C2 C3 H3 121.4 ?
C3 C4 C5 120.89(15) ?
C3 C4 H4 119.6 ?
C5 C4 H4 119.6 ?
C6 C5 C4 121.58(16) ?
C6 C5 H5 119.2 ?
C4 C5 H5 119.2 ?
C7 C6 C5 117.50(15) ?
C7 C6 H6 121.2 ?
C5 C6 H6 121.2 ?
C2 C7 C6 120.87(15) ?
C2 C7 C8 109.06(13) ?
C6 C7 C8 130.01(14) ?
N1 C8 O2 112.19(13) y
N1 C8 C7 111.98(13) ?
O2 C8 C7 103.04(11) ?
N1 C8 H8 109.8 ?
O2 C8 H8 109.8 ?
C7 C8 H8 109.8 ?
C14 C9 N1 123.41(14) ?
C14 C9 C10 119.45(13) ?
N1 C9 C10 117.13(14) ?
O3 C10 C11 124.30(14) ?
O3 C10 C9 115.25(13) ?
C11 C10 C9 120.45(14) ?
C10 C11 C12 120.46(15) ?
C10 C11 H11 119.8 ?
C12 C11 H11 119.8 ?
C13 C12 C11 118.37(14) ?
C13 C12 H12 120.8 ?
C11 C12 H12 120.8 ?
C12 C13 C14 122.76(14) ?
C12 C13 N2 119.16(13) ?
C14 C13 N2 118.03(14) ?
C9 C14 C13 118.51(14) ?
C9 C14 H14 120.7 ?
C13 C14 H14 120.7 ?
C9 N1 C8 123.51(13) ?
C9 N1 H1 118.2 ?
C8 N1 H1 118.2 ?
O5 N2 O4 122.12(15) ?
O5 N2 C13 119.00(13) ?
O4 N2 C13 118.87(14) ?
C1 O2 C8 110.54(11) ?
C10 O3 H3A 109.5 ?
H6A O6 H6B 104(3) ?

loop_
_geom_bond_atom_site_label_1
_geom_bond_atom_site_label_2
_geom_bond_distance
_geom_bond_publ_flag
C1 O1 1.207(2) y
C1 O2 1.3502(19) y
C1 C2 1.466(2) ?
C2 C7 1.377(2) y
C2 C3 1.385(2) ?
C3 C4 1.378(2) ?
C3 H3 0.9300 ?
C4 C5 1.387(3) ?
C4 H4 0.9300 ?
C5 C6 1.380(2) ?
C5 H5 0.9300 ?
C6 C7 1.380(2) ?
C6 H6 0.9300 ?
C7 C8 1.501(2) y
C8 N1 1.401(2) ?
C8 O2 1.4869(19) ?
C8 H8 0.9800 ?
C9 C14 1.378(2) ?
C9 N1 1.3949(19) y
C9 C10 1.404(2) ?
C10 O3 1.3510(19) ?
C10 C11 1.380(2) ?
C11 C12 1.380(2) ?
C11 H11 0.9300 ?
C12 C13 1.373(2) ?
C12 H12 0.9300 ?
C13 C14 1.390(2) ?
C13 N2 1.450(2) y
C14 H14 0.9300 ?
N1 H1 0.8600 ?
N2 O5 1.2239(19) ?
N2 O4 1.2259(18) ?
O3 H3A 0.8200 ?
O6 H6A 0.790(19) ?
O6 H6B 0.794(19) ?

loop_
_geom_hbond_atom_site_label_D
_geom_hbond_atom_site_label_H
_geom_hbond_atom_site_label_A
_geom_hbond_site_symmetry_A
_geom_hbond_distance_DH
_geom_hbond_distance_HA
_geom_hbond_distance_DA
_geom_hbond_angle_DHA
O3 H3A O6 1_565 0.82 1.84 2.643(2) 166.2
O6 H6A O1 . 0.790(19) 2.34(4) 2.936(3) 133(4)
O6 H6A O4 4_565 0.790(19) 2.36(4) 3.011(2) 141(5)
O6 H6B O6 3_756 0.794(19) 2.34(4) 2.937(4) 133(5)
C4 H4 O3 3_665 0.93 2.60 3.500(2) 164.0
C5 H5 O5 2_655 0.93 2.54 3.367(2) 147.7

loop_
_geom_torsion_atom_site_label_1
_geom_torsion_atom_site_label_2
_geom_torsion_atom_site_label_3
_geom_torsion_atom_site_label_4
_geom_torsion
_geom_torsion_publ_flag
O1 C1 C2 C7 178.46(18) ?
O2 C1 C2 C7 -1.69(18) ?
O1 C1 C2 C3 -3.1(3) ?
O2 C1 C2 C3 176.72(16) ?
C7 C2 C3 C4 0.1(2) ?
C1 C2 C3 C4 -178.09(16) ?
C2 C3 C4 C5 0.3(3) ?
C3 C4 C5 C6 -0.4(3) ?
C4 C5 C6 C7 -0.1(3) ?
C3 C2 C7 C6 -0.6(2) ?
C1 C2 C7 C6 177.95(15) ?
C3 C2 C7 C8 -178.12(14) ?
C1 C2 C7 C8 0.43(18) ?
C5 C6 C7 C2 0.6(3) ?
C5 C6 C7 C8 177.51(16) ?
C2 C7 C8 N1 121.60(15) ?
C6 C7 C8 N1 -55.6(2) ?
C2 C7 C8 O2 0.83(16) ?
C6 C7 C8 O2 -176.38(16) ?
C14 C9 C10 O3 178.74(14) ?
N1 C9 C10 O3 -0.5(2) ?
C14 C9 C10 C11 -0.9(2) ?
N1 C9 C10 C11 179.86(15) ?
O3 C10 C11 C12 -179.22(15) ?
C9 C10 C11 C12 0.4(2) ?
C10 C11 C12 C13 0.3(2) ?
C11 C12 C13 C14 -0.6(2) ?
C11 C12 C13 N2 176.84(15) ?
N1 C9 C14 C13 179.85(14) ?
C10 C9 C14 C13 0.7(2) ?
C12 C13 C14 C9 0.1(2) ?
N2 C13 C14 C9 -177.38(14) ?
C14 C9 N1 C8 7.5(3) ?
C10 C9 N1 C8 -173.36(15) ?
O2 C8 N1 C9 -66.11(19) ?
C7 C8 N1 C9 178.59(14) ?
C12 C13 N2 O5 -177.91(16) ?
C14 C13 N2 O5 -0.4(2) ?
C12 C13 N2 O4 2.5(2) ?
C14 C13 N2 O4 179.99(15) y
O1 C1 O2 C8 -177.88(15) ?
C2 C1 O2 C8 2.26(18) ?
N1 C8 O2 C1 -122.54(14) ?
C7 C8 O2 C1 -1.92(16) ?
